data_7223223
loop_
_publ_author_name
'Gholivand, Khodayar'
'Gholami, Akram'
'Schenk, Kurt'
'Esrafili, Mehdi'
'Farshadfar, Kaveh'

_publ_section_title
;
 Supramolecular assemblies of organotin(IV)-diphosphoryl adducts: Insights
 from X-rays and DFT
;
_journal_name_full 'RSC Adv.'
_journal_paper_doi 10.1039/C5RA15645A
_journal_year 2015
_chemical_formula_moiety 'C54 H44 Cl4 O4 P2 Sn2'
_chemical_formula_sum 'C54 H44 Cl4 O4 P2 Sn2'
_chemical_formula_weight 1198.01
_chemical_name_systematic
;
 ?
;
_space_group_crystal_system triclinic
_space_group_IT_number 2
_space_group_name_Hall '-P 1'
_space_group_name_H-M_alt 'P -1'
_symmetry_space_group_name_Hall '-P 1'
_symmetry_space_group_name_H-M 'P -1'
_atom_sites_solution_hydrogens geom
_audit_update_record
;
2015-10-20 deposited with the CCDC.
2015-11-05 downloaded from the CCDC.
;
_cell_angle_alpha 84.115(4)
_cell_angle_beta 82.537(4)
_cell_angle_gamma 81.294(4)
_cell_formula_units_Z 1
_cell_length_a 9.1485(5)
_cell_length_b 10.3271(6)
_cell_length_c 13.8774(8)
_cell_measurement_reflns_used 16302
_cell_measurement_temperature 292(2)
_cell_measurement_theta_max 29.63
_cell_measurement_theta_min 2.00
_cell_volume 1280.41(13)
_computing_cell_refinement 'X_Area, 1.36 (Stoe, 2006)'
_computing_data_collection 'X_Area, 1.36 (Stoe, 2006)'
_computing_data_reduction 'X_Area, 1.36 (Stoe, 2006)'
_computing_molecular_graphics 'Bruker SHELXTL, (Bruker, 1996)'
_computing_publication_material 'Bruker SHELXTL, PLATON (Spek, 2001)'
_computing_structure_refinement 'SHELXL-2014/7 (Sheldrick, 2014)'
_computing_structure_solution 'SHELXL-97 (Sheldrick, 2008)'
_diffrn_ambient_temperature 292
_diffrn_detector 'image plate (34 cm diameter)'
_diffrn_detector_area_resol_mean 6.67
_diffrn_detector_type STOE
_diffrn_measured_fraction_theta_full 0.940
_diffrn_measured_fraction_theta_max 0.920
_diffrn_measurement_details ' 180 frames, detector distance = 100 mm'
_diffrn_measurement_device '2-circle goniometer'
_diffrn_measurement_device_type 'STOE IPDS 2'
_diffrn_measurement_method 'rotation method'
_diffrn_radiation_collimation '0.8 mm diameter'
_diffrn_radiation_monochromator 'plane graphite'
_diffrn_radiation_polarisn_norm 0
_diffrn_radiation_type 'Mo K\a'
_diffrn_radiation_wavelength 0.71073
_diffrn_reflns_av_R_equivalents 0.0410
_diffrn_reflns_av_unetI/netI 0.0434
_diffrn_reflns_laue_measured_fraction_full 0.940
_diffrn_reflns_laue_measured_fraction_max 0.920
_diffrn_reflns_limit_h_max 12
_diffrn_reflns_limit_h_min -12
_diffrn_reflns_limit_k_max 13
_diffrn_reflns_limit_k_min -14
_diffrn_reflns_limit_l_max 18
_diffrn_reflns_limit_l_min -18
_diffrn_reflns_number 12460
_diffrn_reflns_point_group_measured_fraction_full 0.940
_diffrn_reflns_point_group_measured_fraction_max 0.920
_diffrn_reflns_theta_full 25.242
_diffrn_reflns_theta_max 29.141
_diffrn_reflns_theta_min 2.002
_diffrn_source 'sealed X-ray tube, 12 x 0.4 mm long-fine focus'
_diffrn_source_current 43
_diffrn_source_power 2.365
_diffrn_source_voltage 55
_diffrn_standards_decay_% 0
_diffrn_standards_interval_count 0
_diffrn_standards_interval_time 0
_diffrn_standards_number 0
_exptl_absorpt_coefficient_mu 1.29
_exptl_absorpt_correction_T_max 0.9157
_exptl_absorpt_correction_T_min 0.6394
_exptl_absorpt_correction_type integration
_exptl_absorpt_process_details 'Stoe XRed32 1.31, Stoe (2005)'
_exptl_crystal_colour colourless
_exptl_crystal_density_diffrn 1.554
_exptl_crystal_description prism
_exptl_crystal_F_000 598
_exptl_crystal_size_max 0.469
_exptl_crystal_size_mid 0.173
_exptl_crystal_size_min 0.075
_refine_diff_density_max 1.222
_refine_diff_density_min -0.661
_refine_diff_density_rms 0.204
_refine_ls_extinction_method none
_refine_ls_goodness_of_fit_ref 1.058
_refine_ls_hydrogen_treatment constr
_refine_ls_matrix_type full
_refine_ls_number_parameters 298
_refine_ls_number_reflns 6350
_refine_ls_number_restraints 0
_refine_ls_restrained_S_all 1.058
_refine_ls_R_factor_all 0.0307
_refine_ls_R_factor_gt 0.0252
_refine_ls_shift/su_max 0.004
_refine_ls_shift/su_mean 0.000
_refine_ls_structure_factor_coef Fsqd
_refine_ls_weighting_details 'w=1/[\s^2^(Fo^2^)+(0.0341P)^2^] where P=(Fo^2^+2Fc^2^)/3'
_refine_ls_weighting_scheme calc
_refine_ls_wR_factor_gt 0.0557
_refine_ls_wR_factor_ref 0.0571
_reflns_Friedel_coverage 0.000
_reflns_number_gt 5603
_reflns_number_total 6350
_reflns_threshold_expression 'I > 2\s(I)'
_cod_data_source_file c5ra15645a2.cif
_cod_data_source_block AG_C2
_cod_original_cell_volume 1280.42(13)
_cod_database_code 7223223
_shelx_space_group_comment
;
The symmetry employed for this shelxl refinement is uniquely defined
by the following loop, which should always be used as a source of
symmetry information in preference to the above space-group names.
They are only intended as comments.
;

loop_
_space_group_symop_operation_xyz
'x, y, z'
'-x, -y, -z'

loop_
_atom_site_label
_atom_site_type_symbol
_atom_site_fract_x
_atom_site_fract_y
_atom_site_fract_z
_atom_site_U_iso_or_equiv
_atom_site_adp_type
_atom_site_occupancy
_atom_site_site_symmetry_order
_atom_site_calc_flag
_atom_site_refinement_flags_posn
_atom_site_refinement_flags_adp
Sn1 Sn 0.25165(2) 1.00654(2) 0.73225(2) 0.02814(4) Uani 1 1 d . .
Cl1 Cl 0.27061(6) 1.20596(5) 0.81063(4) 0.04706(11) Uani 1 1 d . .
Cl2 Cl 0.35764(6) 1.07350(5) 0.57649(4) 0.04839(12) Uani 1 1 d . .
P1 P 0.22060(4) 0.67162(4) 0.70408(3) 0.02552(8) Uani 1 1 d . .
O1 O 0.22978(14) 0.81012(12) 0.66388(9) 0.0327(2) Uani 1 1 d . .
O2 O 0.36901(13) 0.57240(12) 0.68111(8) 0.0310(2) Uani 1 1 d . .
C1 C 0.01763(19) 1.04599(17) 0.73153(14) 0.0345(4) Uani 1 1 d . .
C2 C -0.0402(3) 1.0476(2) 0.64442(18) 0.0528(5) Uani 1 1 d . .
H2 H 0.0229 1.0266 0.5884 0.063 Uiso 1 1 calc R U
C3 C -0.1928(3) 1.0808(3) 0.6399(2) 0.0713(8) Uani 1 1 d . .
H3 H -0.2310 1.0826 0.5807 0.086 Uiso 1 1 calc R U
C4 C -0.2859(3) 1.1104(3) 0.7214(3) 0.0764(9) Uani 1 1 d . .
H4 H -0.3877 1.1312 0.7182 0.092 Uiso 1 1 calc R U
C5 C -0.2302(3) 1.1096(3) 0.8080(3) 0.0801(9) Uani 1 1 d . .
H5 H -0.2944 1.1303 0.8636 0.096 Uiso 1 1 calc R U
C6 C -0.0769(3) 1.0778(3) 0.81371(18) 0.0591(6) Uani 1 1 d . .
H6 H -0.0393 1.0783 0.8728 0.071 Uiso 1 1 calc R U
C7 C 0.42002(19) 0.89201(17) 0.80787(13) 0.0330(3) Uani 1 1 d . .
C8 C 0.5370(2) 0.8167(2) 0.75749(16) 0.0453(4) Uani 1 1 d . .
H8 H 0.5387 0.8119 0.6908 0.054 Uiso 1 1 calc R U
C9 C 0.6522(3) 0.7479(3) 0.8061(2) 0.0608(6) Uani 1 1 d . .
H9 H 0.7315 0.6979 0.7720 0.073 Uiso 1 1 calc R U
C10 C 0.6484(3) 0.7542(3) 0.9048(2) 0.0615(7) Uani 1 1 d . .
H10 H 0.7253 0.7078 0.9374 0.074 Uiso 1 1 calc R U
C11 C 0.5329(3) 0.8280(2) 0.95565(18) 0.0559(6) Uani 1 1 d . .
H11 H 0.5312 0.8310 1.0225 0.067 Uiso 1 1 calc R U
C12 C 0.4176(2) 0.8986(2) 0.90769(15) 0.0440(4) Uani 1 1 d . .
H12 H 0.3396 0.9498 0.9421 0.053 Uiso 1 1 calc R U
C19 C 0.19556(19) 0.65065(17) 0.83420(12) 0.0317(3) Uani 1 1 d . .
C20 C 0.3024(3) 0.5792(2) 0.88847(15) 0.0478(5) Uani 1 1 d . .
H20 H 0.3897 0.5359 0.8576 0.057 Uiso 1 1 calc R U
C21 C 0.2771(3) 0.5734(3) 0.98964(17) 0.0637(7) Uani 1 1 d . .
H21 H 0.3491 0.5277 1.0267 0.076 Uiso 1 1 calc R U
C22 C 0.1471(4) 0.6345(3) 1.03520(16) 0.0716(8) Uani 1 1 d . .
H22 H 0.1299 0.6275 1.1029 0.086 Uiso 1 1 calc R U
C23 C 0.0412(3) 0.7063(3) 0.98137(18) 0.0706(8) Uani 1 1 d . .
H23 H -0.0464 0.7487 1.0127 0.085 Uiso 1 1 calc R U
C24 C 0.0656(2) 0.7151(3) 0.88076(15) 0.0500(5) Uani 1 1 d . .
H24 H -0.0050 0.7642 0.8442 0.060 Uiso 1 1 calc R U
C25 C 0.07315(18) 0.60958(16) 0.65915(12) 0.0293(3) Uani 1 1 d . .
C26 C -0.0158(2) 0.6876(2) 0.59617(15) 0.0427(4) Uani 1 1 d . .
H26 H 0.0031 0.7725 0.5747 0.051 Uiso 1 1 calc R U
C27 C -0.1333(2) 0.6385(2) 0.56539(17) 0.0538(5) Uani 1 1 d . .
H27 H -0.1933 0.6904 0.5230 0.065 Uiso 1 1 calc R U
C28 C -0.1611(2) 0.5132(2) 0.59758(17) 0.0516(5) Uani 1 1 d . .
H28 H -0.2400 0.4807 0.5767 0.062 Uiso 1 1 calc R U
C29 C -0.0739(3) 0.4359(2) 0.66010(18) 0.0519(5) Uani 1 1 d . .
H29 H -0.0937 0.3513 0.6815 0.062 Uiso 1 1 calc R U
C30 C 0.0443(2) 0.48344(19) 0.69169(15) 0.0419(4) Uani 1 1 d . .
H30 H 0.1035 0.4311 0.7343 0.050 Uiso 1 1 calc R U
C31 C 0.43097(16) 0.53870(16) 0.58775(11) 0.0261(3) Uani 1 1 d . .
C32 C 0.46937(19) 0.63352(16) 0.51471(12) 0.0308(3) Uani 1 1 d . .
H32 H 0.4485 0.7223 0.5251 0.037 Uiso 1 1 calc R U
C33 C 0.46041(19) 0.40656(16) 0.57434(12) 0.0312(3) Uani 1 1 d . .
H33 H 0.4335 0.3447 0.6245 0.037 Uiso 1 1 calc R U

loop_
_atom_site_aniso_label
_atom_site_aniso_U_11
_atom_site_aniso_U_22
_atom_site_aniso_U_33
_atom_site_aniso_U_23
_atom_site_aniso_U_13
_atom_site_aniso_U_12
Sn1 0.02607(6) 0.02868(6) 0.02928(6) -0.00439(4) -0.00330(4) -0.00118(4)
Cl1 0.0551(3) 0.0339(2) 0.0553(3) -0.0156(2) -0.0181(2) 0.0015(2)
Cl2 0.0556(3) 0.0482(3) 0.0388(2) 0.0003(2) 0.0086(2) -0.0139(2)
P1 0.02420(18) 0.02612(19) 0.02683(18) -0.00751(15) -0.00220(14) -0.00249(16)
O1 0.0377(6) 0.0270(6) 0.0344(6) -0.0067(5) -0.0029(5) -0.0057(5)
O2 0.0276(5) 0.0348(6) 0.0294(5) -0.0096(5) -0.0021(4) 0.0027(5)
C1 0.0267(7) 0.0311(8) 0.0455(9) -0.0076(7) -0.0039(7) -0.0009(7)
C2 0.0438(11) 0.0563(13) 0.0610(13) -0.0186(11) -0.0201(10) 0.0056(10)
C3 0.0519(14) 0.0653(16) 0.105(2) -0.0205(16) -0.0414(16) 0.0020(13)
C4 0.0293(10) 0.0621(16) 0.137(3) 0.0004(18) -0.0163(14) -0.0061(11)
C5 0.0383(12) 0.093(2) 0.096(2) -0.0017(18) 0.0208(13) 0.0033(14)
C6 0.0410(11) 0.0764(17) 0.0536(13) -0.0053(12) 0.0060(9) 0.0015(12)
C7 0.0309(8) 0.0285(8) 0.0409(9) -0.0040(7) -0.0103(7) -0.0027(7)
C8 0.0360(9) 0.0466(11) 0.0537(11) -0.0130(9) -0.0074(8) 0.0007(9)
C9 0.0357(10) 0.0550(14) 0.0893(18) -0.0142(13) -0.0120(11) 0.0105(10)
C10 0.0464(12) 0.0559(13) 0.0840(18) 0.0065(13) -0.0321(12) 0.0000(11)
C11 0.0567(13) 0.0613(14) 0.0524(12) 0.0055(11) -0.0266(11) -0.0069(11)
C12 0.0437(10) 0.0465(11) 0.0419(10) -0.0053(8) -0.0117(8) 0.0002(9)
C19 0.0332(8) 0.0357(8) 0.0277(7) -0.0084(6) -0.0015(6) -0.0076(7)
C20 0.0536(12) 0.0502(12) 0.0372(10) 0.0006(9) -0.0087(9) 0.0004(10)
C21 0.0837(18) 0.0703(16) 0.0383(11) 0.0068(11) -0.0176(12) -0.0137(14)
C22 0.093(2) 0.099(2) 0.0287(10) -0.0075(12) 0.0005(11) -0.0376(18)
C23 0.0575(14) 0.111(2) 0.0449(12) -0.0336(14) 0.0142(11) -0.0151(16)
C24 0.0372(10) 0.0744(15) 0.0389(10) -0.0202(10) 0.0016(8) -0.0040(10)
C25 0.0265(7) 0.0309(8) 0.0312(7) -0.0075(6) -0.0040(6) -0.0027(6)
C26 0.0426(10) 0.0374(9) 0.0493(10) 0.0004(8) -0.0163(8) -0.0030(8)
C27 0.0441(11) 0.0617(14) 0.0596(13) -0.0051(11) -0.0273(10) -0.0015(10)
C28 0.0374(10) 0.0640(14) 0.0605(13) -0.0197(11) -0.0132(9) -0.0136(10)
C29 0.0519(12) 0.0442(11) 0.0663(13) -0.0067(10) -0.0115(10) -0.0224(10)
C30 0.0443(10) 0.0358(9) 0.0498(10) 0.0011(8) -0.0173(8) -0.0116(8)
C31 0.0200(6) 0.0299(8) 0.0289(7) -0.0084(6) -0.0027(5) -0.0014(6)
C32 0.0318(8) 0.0232(7) 0.0369(8) -0.0073(6) -0.0007(6) -0.0022(7)
C33 0.0312(8) 0.0272(8) 0.0343(8) -0.0025(6) 0.0005(6) -0.0050(7)

loop_
_atom_type_symbol
_atom_type_description
_atom_type_scat_dispersion_real
_atom_type_scat_dispersion_imag
_atom_type_scat_source
C C 0.0033 0.0016 'International Tables Vol C Tables 4.2.6.8 and 6.1.1.4'
H H 0.0000 0.0000 'International Tables Vol C Tables 4.2.6.8 and 6.1.1.4'
N N 0.0061 0.0033 'International Tables Vol C Tables 4.2.6.8 and 6.1.1.4'
O O 0.0106 0.0060 'International Tables Vol C Tables 4.2.6.8 and 6.1.1.4'
Sn Sn -0.6537 1.4246 'International Tables Vol C Tables 4.2.6.8 and 6.1.1.4'
P P 0.1023 0.0942 'International Tables Vol C Tables 4.2.6.8 and 6.1.1.4'
Cl Cl 0.1484 0.1585 'International Tables Vol C Tables 4.2.6.8 and 6.1.1.4'

loop_
_exptl_crystal_face_index_h
_exptl_crystal_face_index_k
_exptl_crystal_face_index_l
_exptl_crystal_face_perp_dist
0 0 -1 0.0370
0 0 1 0.0380
1 0 -1 0.0950
-1 0 1 0.0780
0 -1 0 0.2390
1 4 -1 0.2300
-1 2 -1 0.2350

loop_
_geom_angle_atom_site_label_1
_geom_angle_atom_site_label_2
_geom_angle_atom_site_label_3
_geom_angle
_geom_angle_site_symmetry_1
_geom_angle_site_symmetry_3
C7 Sn1 C1 142.49(7) . .
C7 Sn1 Cl2 108.51(5) . .
C1 Sn1 Cl2 106.79(5) . .
C7 Sn1 O1 86.14(6) . .
C1 Sn1 O1 84.48(6) . .
Cl2 Sn1 O1 85.29(3) . .
C7 Sn1 Cl1 92.71(5) . .
C1 Sn1 Cl1 95.04(5) . .
Cl2 Sn1 Cl1 97.29(2) . .
O1 Sn1 Cl1 177.40(3) . .
O1 P1 O2 114.48(7) . .
O1 P1 C25 110.83(7) . .
O2 P1 C25 107.79(7) . .
O1 P1 C19 113.81(8) . .
O2 P1 C19 100.73(7) . .
C25 P1 C19 108.57(8) . .
P1 O1 Sn1 134.46(7) . .
C31 O2 P1 124.92(10) . .
C6 C1 C2 119.23(19) . .
C6 C1 Sn1 122.02(15) . .
C2 C1 Sn1 118.62(15) . .
C1 C2 C3 120.3(2) . .
C1 C2 H2 119.8 . .
C3 C2 H2 119.8 . .
C4 C3 C2 120.2(3) . .
C4 C3 H3 119.9 . .
C2 C3 H3 119.9 . .
C3 C4 C5 120.1(2) . .
C3 C4 H4 120.0 . .
C5 C4 H4 120.0 . .
C4 C5 C6 120.4(3) . .
C4 C5 H5 119.8 . .
C6 C5 H5 119.8 . .
C1 C6 C5 119.7(2) . .
C1 C6 H6 120.2 . .
C5 C6 H6 120.2 . .
C8 C7 C12 119.75(17) . .
C8 C7 Sn1 120.17(14) . .
C12 C7 Sn1 119.98(15) . .
C7 C8 C9 120.2(2) . .
C7 C8 H8 119.9 . .
C9 C8 H8 119.9 . .
C10 C9 C8 119.7(3) . .
C10 C9 H9 120.2 . .
C8 C9 H9 120.2 . .
C11 C10 C9 120.7(2) . .
C11 C10 H10 119.7 . .
C9 C10 H10 119.7 . .
C10 C11 C12 120.3(2) . .
C10 C11 H11 119.9 . .
C12 C11 H11 119.9 . .
C7 C12 C11 119.4(2) . .
C7 C12 H12 120.3 . .
C11 C12 H12 120.3 . .
C24 C19 C20 120.15(18) . .
C24 C19 P1 116.94(14) . .
C20 C19 P1 122.83(15) . .
C19 C20 C21 119.1(2) . .
C19 C20 H20 120.5 . .
C21 C20 H20 120.5 . .
C22 C21 C20 120.5(2) . .
C22 C21 H21 119.8 . .
C20 C21 H21 119.8 . .
C21 C22 C23 120.5(2) . .
C21 C22 H22 119.8 . .
C23 C22 H22 119.8 . .
C22 C23 C24 119.8(3) . .
C22 C23 H23 120.1 . .
C24 C23 H23 120.1 . .
C23 C24 C19 120.0(2) . .
C23 C24 H24 120.0 . .
C19 C24 H24 120.0 . .
C26 C25 C30 120.16(16) . .
C26 C25 P1 120.83(13) . .
C30 C25 P1 118.95(13) . .
C25 C26 C27 119.57(18) . .
C25 C26 H26 120.2 . .
C27 C26 H26 120.2 . .
C28 C27 C26 120.03(19) . .
C28 C27 H27 120.0 . .
C26 C27 H27 120.0 . .
C29 C28 C27 120.60(18) . .
C29 C28 H28 119.7 . .
C27 C28 H28 119.7 . .
C28 C29 C30 120.17(19) . .
C28 C29 H29 119.9 . .
C30 C29 H29 119.9 . .
C25 C30 C29 119.46(18) . .
C25 C30 H30 120.3 . .
C29 C30 H30 120.3 . .
C33 C31 C32 121.84(15) . .
C33 C31 O2 116.67(14) . .
C32 C31 O2 121.35(15) . .
C31 C32 C33 118.72(15) . 2_666
C31 C32 H32 120.6 . .
C33 C32 H32 120.6 2_666 .
C31 C33 C32 119.44(15) . 2_666
C31 C33 H33 120.3 . .
C32 C33 H33 120.3 2_666 .

loop_
_geom_bond_atom_site_label_1
_geom_bond_atom_site_label_2
_geom_bond_distance
_geom_bond_site_symmetry_2
Sn1 C7 2.1182(16) .
Sn1 C1 2.1191(17) .
Sn1 Cl2 2.3329(5) .
Sn1 O1 2.3711(12) .
Sn1 Cl1 2.4639(5) .
P1 O1 1.4915(12) .
P1 O2 1.5900(13) .
P1 C25 1.7835(16) .
P1 C19 1.7854(16) .
O2 C31 1.4010(19) .
C1 C6 1.375(3) .
C1 C2 1.379(3) .
C2 C3 1.395(3) .
C2 H2 0.9300 .
C3 C4 1.356(5) .
C3 H3 0.9300 .
C4 C5 1.364(5) .
C4 H4 0.9300 .
C5 C6 1.402(3) .
C5 H5 0.9300 .
C6 H6 0.9300 .
C7 C8 1.380(3) .
C7 C12 1.391(3) .
C8 C9 1.389(3) .
C8 H8 0.9300 .
C9 C10 1.375(4) .
C9 H9 0.9300 .
C10 C11 1.367(4) .
C10 H10 0.9300 .
C11 C12 1.392(3) .
C11 H11 0.9300 .
C12 H12 0.9300 .
C19 C24 1.387(3) .
C19 C20 1.387(3) .
C20 C21 1.390(3) .
C20 H20 0.9300 .
C21 C22 1.368(4) .
C21 H21 0.9300 .
C22 C23 1.380(4) .
C22 H22 0.9300 .
C23 C24 1.381(3) .
C23 H23 0.9300 .
C24 H24 0.9300 .
C25 C26 1.385(2) .
C25 C30 1.387(2) .
C26 C27 1.387(3) .
C26 H26 0.9300 .
C27 C28 1.375(3) .
C27 H27 0.9300 .
C28 C29 1.368(3) .
C28 H28 0.9300 .
C29 C30 1.389(3) .
C29 H29 0.9300 .
C30 H30 0.9300 .
C31 C33 1.377(2) .
C31 C32 1.385(2) .
C32 C33 1.389(2) 2_666
C32 H32 0.9300 .
C33 C32 1.389(2) 2_666
C33 H33 0.9300 .

loop_
_geom_torsion_atom_site_label_1
_geom_torsion_atom_site_label_2
_geom_torsion_atom_site_label_3
_geom_torsion_atom_site_label_4
_geom_torsion
_geom_torsion_site_symmetry_4
O2 P1 O1 Sn1 -105.05(10) .
C25 P1 O1 Sn1 132.78(10) .
C19 P1 O1 Sn1 10.07(13) .
O1 P1 O2 C31 -64.90(14) .
C25 P1 O2 C31 58.91(14) .
C19 P1 O2 C31 172.56(12) .
C6 C1 C2 C3 -0.2(4) .
Sn1 C1 C2 C3 -176.24(19) .
C1 C2 C3 C4 -0.7(4) .
C2 C3 C4 C5 0.9(5) .
C3 C4 C5 C6 -0.2(5) .
C2 C1 C6 C5 0.9(4) .
Sn1 C1 C6 C5 176.7(2) .
C4 C5 C6 C1 -0.6(5) .
C12 C7 C8 C9 -0.2(3) .
Sn1 C7 C8 C9 176.03(17) .
C7 C8 C9 C10 0.6(4) .
C8 C9 C10 C11 -0.3(4) .
C9 C10 C11 C12 -0.4(4) .
C8 C7 C12 C11 -0.6(3) .
Sn1 C7 C12 C11 -176.79(16) .
C10 C11 C12 C7 0.9(3) .
O1 P1 C19 C24 62.79(17) .
O2 P1 C19 C24 -174.20(15) .
C25 P1 C19 C24 -61.14(17) .
O1 P1 C19 C20 -114.03(17) .
O2 P1 C19 C20 8.97(18) .
C25 P1 C19 C20 122.03(17) .
C24 C19 C20 C21 0.0(3) .
P1 C19 C20 C21 176.73(17) .
C19 C20 C21 C22 1.6(4) .
C20 C21 C22 C23 -2.1(4) .
C21 C22 C23 C24 1.0(5) .
C22 C23 C24 C19 0.7(4) .
C20 C19 C24 C23 -1.2(3) .
P1 C19 C24 C23 -178.1(2) .
O1 P1 C25 C26 -0.50(19) .
O2 P1 C25 C26 -126.49(16) .
C19 P1 C25 C26 125.20(17) .
O1 P1 C25 C30 -177.62(15) .
O2 P1 C25 C30 56.38(17) .
C19 P1 C25 C30 -51.92(18) .
C30 C25 C26 C27 -0.4(3) .
P1 C25 C26 C27 -177.50(17) .
C25 C26 C27 C28 0.2(4) .
C26 C27 C28 C29 0.1(4) .
C27 C28 C29 C30 -0.1(4) .
C26 C25 C30 C29 0.4(3) .
P1 C25 C30 C29 177.55(17) .
C28 C29 C30 C25 -0.2(4) .
P1 O2 C31 C33 -126.67(14) .
P1 O2 C31 C32 57.38(18) .
C33 C31 C32 C33 0.0(3) 2_666
O2 C31 C32 C33 175.70(14) 2_666
C32 C31 C33 C32 0.0(3) 2_666
O2 C31 C33 C32 -175.89(14) 2_666
